data_4519339
loop_
_publ_author_name
'Linford-Wood, Thomas G.'
'Mahon, Mary F.'
'Grayson, Matthew N.'
'Webster, Ruth L.'

_publ_section_title
;
 Iron-Catalyzed H/D Exchange of Primary Silanes, Secondary Silanes, and
 Tertiary Siloxanes
;
_journal_name_full 'ACS Catalysis'
_journal_page_first 2979
_journal_page_last 2985
_journal_paper_doi 10.1021/acscatal.2c00224
_journal_year 2022
_chemical_formula_moiety 'C42 H52 Fe2 N4'
_chemical_formula_sum 'C42 H52 Fe2 N4'
_chemical_formula_weight 724.57
_space_group_crystal_system orthorhombic
_space_group_IT_number 62
_space_group_name_Hall '-P 2ac 2n'
_space_group_name_H-M_alt 'P n m a'
_atom_sites_solution_hydrogens mixed
_atom_sites_solution_primary dual
_audit_creation_date 2021-11-15
_audit_creation_method
;
Olex2 1.5
(compiled 2021.10.07 svn.r9718050b for OlexSys, GUI svn.r6410)
;
_cell_angle_alpha 90
_cell_angle_beta 90
_cell_angle_gamma 90
_cell_formula_units_Z 4
_cell_length_a 21.9805(5)
_cell_length_b 16.4818(4)
_cell_length_c 10.6196(2)
_cell_measurement_reflns_used 7134
_cell_measurement_temperature 150.00(10)
_cell_measurement_theta_max 72.1260
_cell_measurement_theta_min 4.5730
_cell_volume 3847.25(15)
_computing_cell_refinement 'CrysAlisPro 1.171.41.93a (Rigaku OD, 2020)'
_computing_data_collection 'CrysAlisPro 1.171.41.93a (Rigaku OD, 2020)'
_computing_data_reduction 'CrysAlisPro 1.171.41.93a (Rigaku OD, 2020)'
_computing_molecular_graphics 'Olex2 1.5 (Dolomanov et al., 2009)'
_computing_publication_material 'Olex2 1.5 (Dolomanov et al., 2009)'
_computing_structure_refinement 'SHELXL 2014/3 (Sheldrick, 2015)'
_computing_structure_solution 'SHELXT 2018/2 (Sheldrick, 2018)'
_diffrn_ambient_environment N~2~
_diffrn_ambient_temperature 150.00(10)
_diffrn_detector 'CCD plate'
_diffrn_detector_area_resol_mean 8.1150
_diffrn_detector_type EosS2
_diffrn_measured_fraction_theta_full 1.000
_diffrn_measured_fraction_theta_max 0.998
_diffrn_measurement_device 'four-circle diffractometer'
_diffrn_measurement_device_type 'SuperNova, Dual, Cu at home/near, EosS2'
_diffrn_measurement_method '\w scans'
_diffrn_radiation_monochromator mirror
_diffrn_radiation_probe x-ray
_diffrn_radiation_type 'Cu K\a'
_diffrn_radiation_wavelength 1.54184
_diffrn_reflns_av_R_equivalents 0.0642
_diffrn_reflns_av_unetI/netI 0.0277
_diffrn_reflns_Laue_measured_fraction_full 1.000
_diffrn_reflns_Laue_measured_fraction_max 0.998
_diffrn_reflns_limit_h_max 27
_diffrn_reflns_limit_h_min -27
_diffrn_reflns_limit_k_max 20
_diffrn_reflns_limit_k_min -18
_diffrn_reflns_limit_l_max 12
_diffrn_reflns_limit_l_min -13
_diffrn_reflns_number 43158
_diffrn_reflns_point_group_measured_fraction_full 1.000
_diffrn_reflns_point_group_measured_fraction_max 0.998
_diffrn_reflns_theta_full 67.684
_diffrn_reflns_theta_max 72.586
_diffrn_reflns_theta_min 4.624
_diffrn_source 'micro-focus sealed X-ray tube'
_diffrn_source_type 'SuperNova (Cu) X-ray Source'
_exptl_absorpt_coefficient_mu 6.290
_exptl_absorpt_correction_T_max 1.00000
_exptl_absorpt_correction_T_min 0.96853
_exptl_absorpt_correction_type multi-scan
_exptl_absorpt_process_details
;
CrysAlisPro 1.171.41.93a (Rigaku Oxford Diffraction, 2020)
Empirical absorption correction using spherical harmonics,
implemented in SCALE3 ABSPACK scaling algorithm.
;
_exptl_crystal_colour red
_exptl_crystal_colour_primary red
_exptl_crystal_density_diffrn 1.251
_exptl_crystal_description block
_exptl_crystal_F_000 1536
_exptl_crystal_size_max 0.162
_exptl_crystal_size_mid 0.119
_exptl_crystal_size_min 0.085
_refine_diff_density_max 1.060
_refine_diff_density_min -0.319
_refine_diff_density_rms 0.045
_refine_ls_extinction_method none
_refine_ls_goodness_of_fit_ref 1.027
_refine_ls_hydrogen_treatment mixed
_refine_ls_matrix_type full
_refine_ls_number_parameters 283
_refine_ls_number_reflns 3952
_refine_ls_number_restraints 6
_refine_ls_restrained_S_all 1.026
_refine_ls_R_factor_all 0.0453
_refine_ls_R_factor_gt 0.0390
_refine_ls_shift/su_max 0.001
_refine_ls_shift/su_mean 0.000
_refine_ls_structure_factor_coef Fsqd
_refine_ls_weighting_details 'w=1/[\s^2^(Fo^2^)+(0.0511P)^2^+1.7443P] where P=(Fo^2^+2Fc^2^)/3'
_refine_ls_weighting_scheme calc
_refine_ls_wR_factor_gt 0.0969
_refine_ls_wR_factor_ref 0.1002
_reflns_Friedel_coverage 0.000
_reflns_number_gt 3497
_reflns_number_total 3952
_reflns_threshold_expression 'I > 2\s(I)'
_cod_data_source_file cs2c00224_si_002.cif
_cod_data_source_block s21rlw36
_cod_database_code 4519339
_shelxl_version_number 2014-3
_shelx_space_group_comment
;
The symmetry employed for this shelxl refinement is uniquely defined
by the following loop, which should always be used as a source of
symmetry information in preference to the above space-group names.
They are only intended as comments.
;
_shelx_estimated_absorpt_t_max 0.617
_shelx_estimated_absorpt_t_min 0.429
_olex2_refinement_description
;
1. Fixed Uiso
 At 1.2 times of:
  All C(H) groups
 At 1.5 times of:
  All C(H,H,H) groups
2. Restrained distances
 C17-C12 \\sim C18-C16
 with sigma of 0.02
 C11-C13 \\sim C11-C15
 with sigma of 0.04
 C12-C11 \\sim C16-C11
 with sigma of 0.02
 C12-C13 \\sim C16-C15
 with sigma of 0.02
 C17-C11 \\sim C18-C11
 with sigma of 0.04
 C17-C13 \\sim C18-C15
 with sigma of 0.04
3. Others
 Fixed Sof: H1A(0.5) H1B(0.5) H1C(0.5) H5A(0.5) H5B(0.5) H5C(0.5) C11(0.5)
 C12(0.5) C13(0.5) H13(0.5) C14(0.5) H14(0.5) C15(0.5) H15(0.5) C16(0.5)
 C17(0.5) H17A(0.5) H17B(0.5) H17C(0.5) C18(0.5) H18A(0.5) H18B(0.5) H18C(0.5)
4.a Aromatic/amide H refined with riding coordinates:
 C3(H3), C8(H8), C9(H9), C21(H21), C24(H24), C25(H25), C26(H26), C13(H13),
 C14(H14), C15(H15)
4.b Idealised Me refined as rotating group:
 C1(H1A,H1B,H1C), C5(H5A,H5B,H5C), C10(H10A,H10B,H10C), C19(H19A,H19B,H19C),
 C28(H28A,H28B,H28C), C29(H29A,H29B,H29C), C17(H17A,H17B,H17C), C18(H18A,H18B,
 H18C)
;

loop_
_space_group_symop_operation_xyz
'x, y, z'
'-x+1/2, -y, z+1/2'
'-x, y+1/2, -z'
'x+1/2, -y+1/2, -z+1/2'
'-x, -y, -z'
'x-1/2, y, -z-1/2'
'x, -y-1/2, z'
'-x-1/2, y-1/2, z-1/2'

loop_
_atom_site_label
_atom_site_type_symbol
_atom_site_fract_x
_atom_site_fract_y
_atom_site_fract_z
_atom_site_U_iso_or_equiv
_atom_site_adp_type
_atom_site_occupancy
_atom_site_site_symmetry_order
_atom_site_calc_flag
_atom_site_refinement_flags_posn
_atom_site_refinement_flags_adp
_atom_site_refinement_flags_occupancy
_atom_site_disorder_assembly
_atom_site_disorder_group
Fe1 Fe 0.64758(2) 0.2500 0.76514(4) 0.03357(13) Uani 1 2 d S T P . .
H1 H 0.684(2) 0.189(3) 0.675(4) 0.120(16) Uiso 1 1 d . . . . .
Fe2 Fe 0.71102(2) 0.2500 0.57746(4) 0.03403(13) Uani 1 2 d S T P C .
N1 N 0.79880(10) 0.2500 0.5526(2) 0.0329(5) Uani 1 2 d S T P . .
N2 N 0.69251(10) 0.2500 0.3982(2) 0.0287(5) Uani 1 2 d S T P . .
N3 N 0.60903(7) 0.33650(10) 0.85971(16) 0.0299(3) Uani 1 1 d . . . . .
C1 C 0.89576(15) 0.2500 0.4386(4) 0.0585(10) Uani 1 2 d S T P . .
H1A H 0.9096 0.2239 0.3607 0.088 Uiso 0.5 1 calc R U P A -1
H1B H 0.9115 0.2200 0.5113 0.088 Uiso 0.5 1 calc R U P A -1
H1C H 0.9107 0.3060 0.4412 0.088 Uiso 0.5 1 calc R U P A -1
C2 C 0.82684(13) 0.2500 0.4423(3) 0.0359(6) Uani 1 2 d S T P C .
C3 C 0.79572(13) 0.2500 0.3273(3) 0.0344(6) Uani 1 2 d S T P . .
H3 H 0.8206 0.2500 0.2541 0.041 Uiso 1 2 calc R U P C .
C4 C 0.73342(13) 0.2500 0.3058(3) 0.0301(5) Uani 1 2 d S T P C .
C5 C 0.71202(16) 0.2500 0.1708(3) 0.0473(8) Uani 1 2 d S T P . .
H5A H 0.6795 0.2098 0.1605 0.071 Uiso 0.5 1 calc R U P B -1
H5B H 0.7461 0.2362 0.1153 0.071 Uiso 0.5 1 calc R U P B -1
H5C H 0.6966 0.3040 0.1489 0.071 Uiso 0.5 1 calc R U P B -1
C6 C 0.83162(12) 0.2500 0.6693(3) 0.0378(6) Uani 1 2 d S T P . .
C7 C 0.84428(10) 0.32455(18) 0.7270(2) 0.0484(6) Uani 1 1 d . . . . .
C8 C 0.86973(13) 0.3227(2) 0.8475(3) 0.0660(8) Uani 1 1 d . . . . .
H8 H 0.8784 0.3723 0.8894 0.079 Uiso 1 1 calc R U . . .
C9 C 0.88249(19) 0.2500 0.9067(4) 0.0764(15) Uani 1 2 d S T P . .
H9 H 0.9001 0.2500 0.9884 0.092 Uiso 1 2 calc R U P . .
C10 C 0.82942(16) 0.40289(18) 0.6627(3) 0.0678(8) Uani 1 1 d . . . . .
H10A H 0.8480 0.4035 0.5788 0.102 Uiso 1 1 calc R U . . .
H10B H 0.8453 0.4482 0.7125 0.102 Uiso 1 1 calc R U . . .
H10C H 0.7852 0.4082 0.6546 0.102 Uiso 1 1 calc R U . . .
C19 C 0.54664(11) 0.39983(14) 1.0239(2) 0.0424(5) Uani 1 1 d . . . . .
H19A H 0.5792 0.4377 1.0465 0.064 Uiso 1 1 calc R U . . .
H19B H 0.5250 0.3829 1.1002 0.064 Uiso 1 1 calc R U . . .
H19C H 0.5181 0.4267 0.9665 0.064 Uiso 1 1 calc R U . . .
C20 C 0.57361(9) 0.32637(12) 0.95997(18) 0.0307(4) Uani 1 1 d . . . . .
C21 C 0.55876(12) 0.2500 1.0091(3) 0.0325(6) Uani 1 2 d S T P . .
H21 H 0.5359 0.2500 1.0850 0.039 Uiso 1 2 calc R U P . .
C22 C 0.61741(9) 0.41638(12) 0.80865(19) 0.0320(4) Uani 1 1 d . . . . .
C23 C 0.66831(10) 0.46262(13) 0.8440(2) 0.0384(5) Uani 1 1 d . . . . .
C24 C 0.67762(13) 0.53717(15) 0.7855(3) 0.0523(6) Uani 1 1 d . . . . .
H24 H 0.7115 0.5695 0.8092 0.063 Uiso 1 1 calc R U . . .
C25 C 0.63854(15) 0.56480(15) 0.6939(3) 0.0577(7) Uani 1 1 d . . . . .
H25 H 0.6458 0.6155 0.6542 0.069 Uiso 1 1 calc R U . . .
C26 C 0.58910(14) 0.51920(15) 0.6601(2) 0.0521(6) Uani 1 1 d . . . . .
H26 H 0.5625 0.5387 0.5965 0.063 Uiso 1 1 calc R U . . .
C27 C 0.57701(11) 0.44486(13) 0.7169(2) 0.0395(5) Uani 1 1 d . . . . .
C28 C 0.71225(11) 0.43098(15) 0.9405(3) 0.0494(6) Uani 1 1 d . . . . .
H28A H 0.6907 0.4210 1.0197 0.074 Uiso 1 1 calc R U . . .
H28B H 0.7444 0.4711 0.9545 0.074 Uiso 1 1 calc R U . . .
H28C H 0.7303 0.3802 0.9103 0.074 Uiso 1 1 calc R U . . .
C29 C 0.52304(13) 0.39421(17) 0.6787(3) 0.0558(6) Uani 1 1 d . . . . .
H29A H 0.5372 0.3437 0.6399 0.084 Uiso 1 1 calc R U . . .
H29B H 0.4982 0.4244 0.6181 0.084 Uiso 1 1 calc R U . . .
H29C H 0.4986 0.3815 0.7533 0.084 Uiso 1 1 calc R U . . .
C11 C 0.62885(19) 0.2369(5) 0.3720(3) 0.0289(19) Uani 0.5 1 d D . P C -1
C12 C 0.5913(3) 0.3045(4) 0.3603(5) 0.0341(12) Uani 0.5 1 d D . P C -1
C13 C 0.5288(3) 0.2915(6) 0.3467(8) 0.0452(18) Uani 0.5 1 d D . P C -1
H13 H 0.5021 0.3365 0.3392 0.054 Uiso 0.5 1 calc R U P C -1
C14 C 0.5053(3) 0.2125(6) 0.3439(9) 0.0469(18) Uani 0.5 1 d . . P C -1
H14 H 0.4627 0.2041 0.3367 0.056 Uiso 0.5 1 calc R U P C -1
C15 C 0.5441(2) 0.1468(4) 0.3517(4) 0.0449(11) Uani 0.5 1 d D . P C -1
H15 H 0.5282 0.0933 0.3459 0.054 Uiso 0.5 1 calc R U P C -1
C16 C 0.6059(3) 0.1584(5) 0.3680(5) 0.0327(12) Uani 0.5 1 d D . P C -1
C17 C 0.6161(3) 0.3878(4) 0.3680(5) 0.0469(13) Uani 0.5 1 d D . P C -1
H17A H 0.6348 0.3961 0.4509 0.070 Uiso 0.5 1 calc R U P C -1
H17B H 0.5832 0.4271 0.3560 0.070 Uiso 0.5 1 calc R U P C -1
H17C H 0.6469 0.3954 0.3023 0.070 Uiso 0.5 1 calc R U P C -1
C18 C 0.6481(3) 0.0865(3) 0.3836(6) 0.0484(12) Uani 0.5 1 d D . P C -1
H18A H 0.6793 0.0878 0.3177 0.073 Uiso 0.5 1 calc R U P C -1
H18B H 0.6247 0.0361 0.3767 0.073 Uiso 0.5 1 calc R U P C -1
H18C H 0.6677 0.0890 0.4664 0.073 Uiso 0.5 1 calc R U P C -1

loop_
_atom_site_aniso_label
_atom_site_aniso_U_11
_atom_site_aniso_U_22
_atom_site_aniso_U_33
_atom_site_aniso_U_23
_atom_site_aniso_U_13
_atom_site_aniso_U_12
Fe1 0.0401(3) 0.0253(2) 0.0354(2) 0.000 0.01485(18) 0.000
Fe2 0.0253(2) 0.0494(3) 0.0274(2) 0.000 0.00279(16) 0.000
N1 0.0239(10) 0.0385(13) 0.0363(13) 0.000 0.0007(9) 0.000
N2 0.0289(11) 0.0283(11) 0.0290(11) 0.000 0.0000(9) 0.000
N3 0.0306(8) 0.0270(8) 0.0320(8) -0.0013(6) 0.0019(6) 0.0011(6)
C1 0.0298(16) 0.095(3) 0.050(2) 0.000 0.0077(14) 0.000
C2 0.0289(14) 0.0383(15) 0.0404(16) 0.000 0.0042(12) 0.000
C3 0.0367(15) 0.0319(14) 0.0346(15) 0.000 0.0088(12) 0.000
C4 0.0360(14) 0.0238(12) 0.0304(13) 0.000 0.0026(11) 0.000
C5 0.0479(18) 0.063(2) 0.0310(16) 0.000 0.0054(13) 0.000
C6 0.0224(12) 0.0553(19) 0.0357(15) 0.000 -0.0019(11) 0.000
C7 0.0339(11) 0.0655(16) 0.0459(13) -0.0057(11) -0.0001(9) -0.0152(10)
C8 0.0517(15) 0.099(2) 0.0476(15) -0.0138(15) -0.0075(12) -0.0230(16)
C9 0.043(2) 0.144(5) 0.042(2) 0.000 -0.0146(16) 0.000
C10 0.088(2) 0.0508(16) 0.0644(17) -0.0071(13) -0.0001(16) -0.0264(15)
C19 0.0466(12) 0.0391(11) 0.0416(11) -0.0068(9) 0.0107(9) 0.0082(9)
C20 0.0275(9) 0.0341(10) 0.0307(9) -0.0034(8) 0.0000(7) 0.0023(7)
C21 0.0277(13) 0.0419(15) 0.0279(13) 0.000 0.0051(10) 0.000
C22 0.0373(10) 0.0249(9) 0.0340(10) -0.0011(8) 0.0052(8) 0.0049(8)
C23 0.0432(11) 0.0276(10) 0.0443(11) -0.0015(8) 0.0021(9) -0.0006(8)
C24 0.0648(16) 0.0321(11) 0.0601(15) 0.0000(11) 0.0021(13) -0.0102(11)
C25 0.090(2) 0.0284(11) 0.0550(15) 0.0078(10) -0.0020(14) 0.0008(12)
C26 0.0794(18) 0.0364(12) 0.0406(12) 0.0010(10) -0.0081(12) 0.0159(12)
C27 0.0478(12) 0.0337(10) 0.0371(11) -0.0035(8) -0.0014(9) 0.0087(9)
C28 0.0433(12) 0.0400(12) 0.0648(16) 0.0026(11) -0.0097(11) -0.0058(10)
C29 0.0545(14) 0.0588(16) 0.0540(15) -0.0027(12) -0.0193(12) 0.0051(12)
C11 0.0293(15) 0.031(6) 0.0260(14) -0.0048(17) -0.0002(11) 0.004(2)
C12 0.044(4) 0.031(3) 0.027(2) -0.005(2) -0.0017(19) 0.006(3)
C13 0.029(4) 0.077(4) 0.030(2) -0.002(2) 0.005(3) 0.017(4)
C14 0.025(4) 0.083(4) 0.033(3) -0.006(2) 0.005(3) -0.003(4)
C15 0.043(3) 0.057(3) 0.035(2) -0.008(2) 0.0055(18) -0.016(2)
C16 0.038(3) 0.027(4) 0.033(2) 0.001(3) 0.0038(19) -0.006(3)
C17 0.056(4) 0.037(4) 0.048(3) -0.004(3) -0.002(3) 0.015(4)
C18 0.051(3) 0.029(3) 0.065(3) -0.001(2) 0.005(3) -0.004(2)

loop_
_atom_type_symbol
_atom_type_description
_atom_type_scat_dispersion_real
_atom_type_scat_dispersion_imag
_atom_type_scat_source
C C 0.0181 0.0091 'International Tables Vol C Tables 4.2.6.8 and 6.1.1.4'
H H 0.0000 0.0000 'International Tables Vol C Tables 4.2.6.8 and 6.1.1.4'
Fe Fe -1.1336 3.1974 'International Tables Vol C Tables 4.2.6.8 and 6.1.1.4'
N N 0.0311 0.0180 'International Tables Vol C Tables 4.2.6.8 and 6.1.1.4'

loop_
_geom_angle_atom_site_label_1
_geom_angle_atom_site_label_2
_geom_angle_atom_site_label_3
_geom_angle
_geom_angle_site_symmetry_1
_geom_angle_site_symmetry_3
_geom_angle_publ_flag
Fe2 Fe1 H1 39.1(16) . . ?
N3 Fe1 H1 93.8(16) 7_565 . ?
N3 Fe1 H1 171.5(16) . . ?
N3 Fe1 Fe2 132.45(5) . . ?
N3 Fe1 Fe2 132.45(5) 7_565 . ?
N3 Fe1 N3 94.67(10) . 7_565 ?
Fe1 Fe2 H1 40.3(16) . . ?
N1 Fe2 Fe1 132.76(8) . . ?
N1 Fe2 H1 118.1(16) . . ?
N2 Fe2 Fe1 132.96(7) . . ?
N2 Fe2 H1 124.5(16) . . ?
N2 Fe2 N1 94.28(10) . . ?
C2 N1 Fe2 125.5(2) . . ?
C2 N1 C6 122.1(2) . . ?
C6 N1 Fe2 112.43(18) . . ?
C4 N2 Fe2 125.42(19) . . ?
C4 N2 C11 120.9(3) . . ?
C11 N2 Fe2 113.00(19) . . ?
C20 N3 Fe1 125.34(14) . . ?
C20 N3 C22 119.52(16) . . ?
C22 N3 Fe1 115.00(12) . . ?
H1A C1 H1B 109.5 . . ?
H1A C1 H1C 109.5 . . ?
H1B C1 H1C 109.5 . . ?
C2 C1 H1A 109.5 . . ?
C2 C1 H1B 109.5 . . ?
C2 C1 H1C 109.5 . . ?
N1 C2 C1 119.2(3) . . ?
N1 C2 C3 123.0(3) . . ?
C3 C2 C1 117.8(3) . . ?
C2 C3 H3 115.6 . . ?
C4 C3 C2 128.7(3) . . ?
C4 C3 H3 115.6 . . ?
N2 C4 C3 123.1(3) . . ?
N2 C4 C5 119.3(3) . . ?
C3 C4 C5 117.6(3) . . ?
C4 C5 H5A 109.5 . . ?
C4 C5 H5B 109.5 . . ?
C4 C5 H5C 109.5 . . ?
H5A C5 H5B 109.5 . . ?
H5A C5 H5C 109.5 . . ?
H5B C5 H5C 109.5 . . ?
C7 C6 N1 118.54(16) . . ?
C7 C6 N1 118.55(16) 7_565 . ?
C7 C6 C7 122.6(3) 7_565 . ?
C6 C7 C10 120.9(2) . . ?
C8 C7 C6 117.5(3) . . ?
C8 C7 C10 121.6(3) . . ?
C7 C8 H8 119.4 . . ?
C9 C8 C7 121.1(3) . . ?
C9 C8 H8 119.4 . . ?
C8 C9 C8 120.2(4) 7_565 . ?
C8 C9 H9 119.9 . . ?
C8 C9 H9 119.9 7_565 . ?
C7 C10 H10A 109.5 . . ?
C7 C10 H10B 109.5 . . ?
C7 C10 H10C 109.5 . . ?
H10A C10 H10B 109.5 . . ?
H10A C10 H10C 109.5 . . ?
H10B C10 H10C 109.5 . . ?
H19A C19 H19B 109.5 . . ?
H19A C19 H19C 109.5 . . ?
H19B C19 H19C 109.5 . . ?
C20 C19 H19A 109.5 . . ?
C20 C19 H19B 109.5 . . ?
C20 C19 H19C 109.5 . . ?
N3 C20 C19 119.31(18) . . ?
N3 C20 C21 123.19(19) . . ?
C21 C20 C19 117.49(19) . . ?
C20 C21 C20 127.9(3) 7_565 . ?
C20 C21 H21 116.1 7_565 . ?
C20 C21 H21 116.1 . . ?
C23 C22 N3 119.90(19) . . ?
C27 C22 N3 119.29(19) . . ?
C27 C22 C23 120.6(2) . . ?
C22 C23 C28 120.4(2) . . ?
C24 C23 C22 118.5(2) . . ?
C24 C23 C28 121.1(2) . . ?
C23 C24 H24 119.5 . . ?
C25 C24 C23 121.1(2) . . ?
C25 C24 H24 119.5 . . ?
C24 C25 H25 120.0 . . ?
C26 C25 C24 120.0(2) . . ?
C26 C25 H25 120.0 . . ?
C25 C26 H26 119.3 . . ?
C25 C26 C27 121.4(2) . . ?
C27 C26 H26 119.3 . . ?
C22 C27 C29 120.1(2) . . ?
C26 C27 C22 118.4(2) . . ?
C26 C27 C29 121.5(2) . . ?
C23 C28 H28A 109.5 . . ?
C23 C28 H28B 109.5 . . ?
C23 C28 H28C 109.5 . . ?
H28A C28 H28B 109.5 . . ?
H28A C28 H28C 109.5 . . ?
H28B C28 H28C 109.5 . . ?
C27 C29 H29A 109.5 . . ?
C27 C29 H29B 109.5 . . ?
C27 C29 H29C 109.5 . . ?
H29A C29 H29B 109.5 . . ?
H29A C29 H29C 109.5 . . ?
H29B C29 H29C 109.5 . . ?
C12 C11 N2 118.2(6) . . ?
C16 C11 N2 119.9(6) . . ?
C16 C11 C12 121.8(6) . . ?
C11 C12 C13 118.0(7) . . ?
C11 C12 C17 121.3(5) . . ?
C13 C12 C17 120.7(7) . . ?
C12 C13 H13 119.8 . . ?
C12 C13 C14 120.4(6) . . ?
C14 C13 H13 119.8 . . ?
C13 C14 H14 120.0 . . ?
C15 C14 C13 120.1(5) . . ?
C15 C14 H14 120.0 . . ?
C14 C15 H15 119.8 . . ?
C14 C15 C16 120.3(6) . . ?
C16 C15 H15 119.8 . . ?
C11 C16 C18 120.2(5) . . ?
C15 C16 C11 119.3(7) . . ?
C15 C16 C18 120.5(6) . . ?
C12 C17 H17A 109.5 . . ?
C12 C17 H17B 109.5 . . ?
C12 C17 H17C 109.5 . . ?
H17A C17 H17B 109.5 . . ?
H17A C17 H17C 109.5 . . ?
H17B C17 H17C 109.5 . . ?
C16 C18 H18A 109.5 . . ?
C16 C18 H18B 109.5 . . ?
C16 C18 H18C 109.5 . . ?
H18A C18 H18B 109.5 . . ?
H18A C18 H18C 109.5 . . ?
H18B C18 H18C 109.5 . . ?

loop_
_geom_bond_atom_site_label_1
_geom_bond_atom_site_label_2
_geom_bond_distance
_geom_bond_site_symmetry_2
_geom_bond_publ_flag
Fe1 H1 1.60(4) . ?
Fe1 Fe2 2.4325(6) . ?
Fe1 N3 1.9388(16) 7_565 ?
Fe1 N3 1.9388(16) . ?
Fe2 H1 1.56(4) . ?
Fe2 N1 1.947(2) . ?
Fe2 N2 1.947(2) . ?
N1 C2 1.324(4) . ?
N1 C6 1.434(4) . ?
N2 C4 1.331(4) . ?
N2 C11 1.443(5) . ?
N3 C20 1.330(3) . ?
N3 C22 1.436(3) . ?
C1 H1A 0.9800 . ?
C1 H1B 0.9800 . ?
C1 H1C 0.9800 . ?
C1 C2 1.515(4) . ?
C2 C3 1.400(4) . ?
C3 H3 0.9500 . ?
C3 C4 1.388(4) . ?
C4 C5 1.509(4) . ?
C5 H5A 0.9800 . ?
C5 H5B 0.9800 . ?
C5 H5C 0.9800 . ?
C6 C7 1.401(3) . ?
C6 C7 1.401(3) 7_565 ?
C7 C8 1.397(4) . ?
C7 C10 1.497(4) . ?
C8 H8 0.9500 . ?
C8 C9 1.383(4) . ?
C9 C8 1.383(4) 7_565 ?
C9 H9 0.9500 . ?
C10 H10A 0.9800 . ?
C10 H10B 0.9800 . ?
C10 H10C 0.9800 . ?
C19 H19A 0.9800 . ?
C19 H19B 0.9800 . ?
C19 H19C 0.9800 . ?
C19 C20 1.509(3) . ?
C20 C21 1.401(2) . ?
C21 C20 1.401(2) 7_565 ?
C21 H21 0.9500 . ?
C22 C23 1.405(3) . ?
C22 C27 1.400(3) . ?
C23 C24 1.392(3) . ?
C23 C28 1.502(3) . ?
C24 H24 0.9500 . ?
C24 C25 1.375(4) . ?
C25 H25 0.9500 . ?
C25 C26 1.369(4) . ?
C26 H26 0.9500 . ?
C26 C27 1.391(3) . ?
C27 C29 1.506(3) . ?
C28 H28A 0.9800 . ?
C28 H28B 0.9800 . ?
C28 H28C 0.9800 . ?
C29 H29A 0.9800 . ?
C29 H29B 0.9800 . ?
C29 H29C 0.9800 . ?
C11 C12 1.393(8) . ?
C11 C16 1.389(9) . ?
C12 C13 1.398(8) . ?
C12 C17 1.481(8) . ?
C13 H13 0.9500 . ?
C13 C14 1.401(8) . ?
C14 H14 0.9500 . ?
C14 C15 1.379(11) . ?
C15 H15 0.9500 . ?
C15 C16 1.383(7) . ?
C16 C18 1.514(8) . ?
C17 H17A 0.9800 . ?
C17 H17B 0.9800 . ?
C17 H17C 0.9800 . ?
C18 H18A 0.9800 . ?
C18 H18B 0.9800 . ?
C18 H18C 0.9800 . ?

loop_
_geom_torsion_atom_site_label_1
_geom_torsion_atom_site_label_2
_geom_torsion_atom_site_label_3
_geom_torsion_atom_site_label_4
_geom_torsion
_geom_torsion_site_symmetry_1
_geom_torsion_site_symmetry_2
_geom_torsion_site_symmetry_3
_geom_torsion_site_symmetry_4
_geom_torsion_publ_flag
Fe1 N3 C20 C19 -179.91(15) . . . . ?
Fe1 N3 C20 C21 -1.1(3) . . . . ?
Fe1 N3 C22 C23 -88.4(2) . . . . ?
Fe1 N3 C22 C27 86.8(2) . . . . ?
Fe2 N1 C2 C1 180.000(0) . . . . ?
Fe2 N1 C2 C3 0.000(0) . . . . ?
Fe2 N1 C6 C7 86.8(2) . . . 7_565 ?
Fe2 N1 C6 C7 -86.8(2) . . . . ?
Fe2 N2 C4 C3 0.000(0) . . . . ?
Fe2 N2 C4 C5 180.000(0) . . . . ?
Fe2 N2 C11 C12 91.9(4) . . . . ?
Fe2 N2 C11 C16 -83.6(4) . . . . ?
N1 C2 C3 C4 0.000(0) . . . . ?
N1 C6 C7 C8 172.5(2) . . . . ?
N1 C6 C7 C10 -5.9(4) . . . . ?
N2 C11 C12 C13 -174.2(5) . . . . ?
N2 C11 C12 C17 3.0(7) . . . . ?
N2 C11 C16 C15 175.5(4) . . . . ?
N2 C11 C16 C18 -3.5(6) . . . . ?
N3 C20 C21 C20 -4.9(5) . . . 7_565 ?
N3 C22 C23 C24 175.1(2) . . . . ?
N3 C22 C23 C28 -3.5(3) . . . . ?
N3 C22 C27 C26 -174.10(19) . . . . ?
N3 C22 C27 C29 4.0(3) . . . . ?
C1 C2 C3 C4 180.000(0) . . . . ?
C2 N1 C6 C7 -93.2(2) . . . 7_565 ?
C2 N1 C6 C7 93.2(2) . . . . ?
C2 C3 C4 N2 0.000(0) . . . . ?
C2 C3 C4 C5 180.000(0) . . . . ?
C4 N2 C11 C12 -97.0(4) . . . . ?
C4 N2 C11 C16 87.5(4) . . . . ?
C6 N1 C2 C1 0.000(0) . . . . ?
C6 N1 C2 C3 180.000(0) . . . . ?
C6 C7 C8 C9 0.7(5) . . . . ?
C7 C6 C7 C8 -0.9(5) 7_565 . . . ?
C7 C6 C7 C10 -179.3(2) 7_565 . . . ?
C7 C8 C9 C8 -0.5(7) . . . 7_565 ?
C10 C7 C8 C9 179.1(3) . . . . ?
C19 C20 C21 C20 173.9(2) . . . 7_565 ?
C20 N3 C22 C23 95.7(2) . . . . ?
C20 N3 C22 C27 -89.0(2) . . . . ?
C22 N3 C20 C19 -4.5(3) . . . . ?
C22 N3 C20 C21 174.3(2) . . . . ?
C22 C23 C24 C25 -0.9(4) . . . . ?
C23 C22 C27 C26 1.1(3) . . . . ?
C23 C22 C27 C29 179.3(2) . . . . ?
C23 C24 C25 C26 0.8(4) . . . . ?
C24 C25 C26 C27 0.3(4) . . . . ?
C25 C26 C27 C22 -1.2(4) . . . . ?
C25 C26 C27 C29 -179.3(3) . . . . ?
C27 C22 C23 C24 -0.1(3) . . . . ?
C27 C22 C23 C28 -178.7(2) . . . . ?
C28 C23 C24 C25 177.7(3) . . . . ?
C11 N2 C4 C3 -169.9(3) . . . . ?
C11 N2 C4 C5 10.1(3) . . . . ?
C11 C12 C13 C14 -0.5(13) . . . . ?
C12 C11 C16 C15 0.1(6) . . . . ?
C12 C11 C16 C18 -178.9(5) . . . . ?
C12 C13 C14 C15 -1.5(16) . . . . ?
C13 C14 C15 C16 2.9(13) . . . . ?
C14 C15 C16 C11 -2.2(8) . . . . ?
C14 C15 C16 C18 176.7(6) . . . . ?
C16 C11 C12 C13 1.3(7) . . . . ?
C16 C11 C12 C17 178.4(5) . . . . ?
C17 C12 C13 C14 -177.7(9) . . . . ?
